data_1560407
loop_
_publ_author_name
'Deng, Ji-Hua'
'Wen, Ya-Qiong'
'Luo, Xu-Zhong'
'Zhong, Di-Chang'

_publ_section_title
;
 Anion-dependent formation of four coordination polymers based on
 N,N&#x2032;-di(3-pyridine) oxamide (DPOM): Crystal structures and
 luminescence
;
_journal_name_full 'Journal of Solid State Chemistry'
_journal_page_first 231
_journal_page_last 237
_journal_paper_doi 10.1016/j.jssc.2017.06.001
_journal_volume 253
_journal_year 2017
_chemical_formula_sum 'C6 H9 N2 O7 S Zn'
_chemical_formula_weight 318.58
_space_group_crystal_system monoclinic
_space_group_IT_number 14
_space_group_name_Hall '-P 2ybc'
_space_group_name_H-M_alt 'P 1 21/c 1'
_atom_sites_solution_hydrogens mixed
_cell_angle_alpha 90
_cell_angle_beta 94.159(2)
_cell_angle_gamma 90
_cell_formula_units_Z 4
_cell_length_a 6.3143(2)
_cell_length_b 7.7800(3)
_cell_length_c 20.4665(8)
_cell_measurement_reflns_used 1236
_cell_measurement_temperature 296(2)
_cell_measurement_theta_max 27.57
_cell_measurement_theta_min 2
_cell_volume 1002.77(6)
_computing_cell_refinement 'Bruker SMART'
_computing_data_collection 'Bruker SMART'
_computing_data_reduction 'Bruker SAINT'
_computing_molecular_graphics 'Bruker SHELXTL'
_computing_publication_material 'Bruker SHELXTL'
_computing_structure_refinement 'SHELXL-2014 (Sheldrick, 2014)'
_computing_structure_solution 'SHELXS-2014 (Sheldrick, 2014)'
_diffrn_ambient_temperature 296(2)
_diffrn_measured_fraction_theta_full 0.999
_diffrn_measured_fraction_theta_max 0.995
_diffrn_measurement_device_type 'CCD area detector'
_diffrn_measurement_method 'phi and omega scans'
_diffrn_radiation_type MoK\a
_diffrn_radiation_wavelength 0.71073
_diffrn_reflns_av_R_equivalents 0.0452
_diffrn_reflns_av_unetI/netI 0.0319
_diffrn_reflns_Laue_measured_fraction_full 0.999
_diffrn_reflns_Laue_measured_fraction_max 0.995
_diffrn_reflns_limit_h_max 8
_diffrn_reflns_limit_h_min -8
_diffrn_reflns_limit_k_max 9
_diffrn_reflns_limit_k_min -10
_diffrn_reflns_limit_l_max 26
_diffrn_reflns_limit_l_min -26
_diffrn_reflns_number 11362
_diffrn_reflns_point_group_measured_fraction_full 0.999
_diffrn_reflns_point_group_measured_fraction_max 0.995
_diffrn_reflns_theta_full 25.242
_diffrn_reflns_theta_max 27.571
_diffrn_reflns_theta_min 1.995
_diffrn_source 'fine-focus sealed tube'
_exptl_absorpt_coefficient_mu 2.686
_exptl_absorpt_correction_T_max 0.6435
_exptl_absorpt_correction_T_min 0.5419
_exptl_absorpt_correction_type multi-scan
_exptl_absorpt_process_details 'SABADS (SHELDRICK, 1996)'
_exptl_crystal_colour colorless
_exptl_crystal_density_diffrn 2.110
_exptl_crystal_density_method 'not measured'
_exptl_crystal_description block
_exptl_crystal_F_000 644
_exptl_crystal_size_max 0.260
_exptl_crystal_size_mid 0.240
_exptl_crystal_size_min 0.180
_refine_diff_density_max 0.467
_refine_diff_density_min -0.701
_refine_diff_density_rms 0.077
_refine_ls_extinction_coef .
_refine_ls_extinction_method none
_refine_ls_goodness_of_fit_ref 1.056
_refine_ls_hydrogen_treatment mixed
_refine_ls_matrix_type full
_refine_ls_number_parameters 170
_refine_ls_number_reflns 2313
_refine_ls_number_restraints 6
_refine_ls_restrained_S_all 1.056
_refine_ls_R_factor_all 0.0327
_refine_ls_R_factor_gt 0.0287
_refine_ls_shift/su_max 0.001
_refine_ls_shift/su_mean 0.000
_refine_ls_structure_factor_coef Fsqd
_refine_ls_weighting_details 'w=1/[\s^2^(Fo^2^)+(0.0293P)^2^+1.0305P] where P=(Fo^2^+2Fc^2^)/3'
_refine_ls_weighting_scheme calc
_refine_ls_wR_factor_gt 0.0710
_refine_ls_wR_factor_ref 0.0730
_reflns_Friedel_coverage 0.000
_reflns_Friedel_fraction_full .
_reflns_Friedel_fraction_max .
_reflns_number_gt 2067
_reflns_number_total 2313
_reflns_threshold_expression 'I > 2\s(I)'
_cod_data_source_file mmc2.cif
_cod_data_source_block 3
_cod_original_sg_symbol_H-M 'P 21/c'
_cod_database_code 1560407
_shelx_space_group_comment
;
The symmetry employed for this shelxl refinement is uniquely defined
by the following loop, which should always be used as a source of
symmetry information in preference to the above space-group names.
They are only intended as comments.
;
_shelx_estimated_absorpt_t_min 0.542
_shelx_estimated_absorpt_t_max 0.644
_shelxl_version_number 2014-3

loop_
_space_group_symop_operation_xyz
'x, y, z'
'-x, y+1/2, -z+1/2'
'-x, -y, -z'
'x, -y-1/2, z-1/2'

loop_
_atom_site_label
_atom_site_type_symbol
_atom_site_fract_x
_atom_site_fract_y
_atom_site_fract_z
_atom_site_U_iso_or_equiv
_atom_site_adp_type
_atom_site_occupancy
_atom_site_site_symmetry_order
_atom_site_calc_flag
_atom_site_refinement_flags_posn
_atom_site_refinement_flags_adp
_atom_site_refinement_flags_occupancy
_atom_site_disorder_assembly
_atom_site_disorder_group
Zn1 Zn 0.22402(4) 0.40038(3) 0.28709(2) 0.01985(10) Uani 1 1 d . . . . .
O1 O 0.8676(3) 0.0776(3) 0.56581(10) 0.0486(6) Uani 1 1 d . . . . .
O2 O 0.2017(3) 0.1334(2) 0.26699(8) 0.0233(3) Uani 1 1 d . . . . .
O3 O 0.1017(3) -0.1065(2) 0.19774(9) 0.0280(4) Uani 1 1 d . . . . .
O4 O 0.4608(2) -0.0762(2) 0.23922(9) 0.0261(4) Uani 1 1 d . . . . .
O5 O 0.3163(3) 0.1245(2) 0.15727(9) 0.0303(4) Uani 1 1 d . . . . .
O6 O 0.2276(3) 0.6634(2) 0.30937(10) 0.0299(4) Uani 1 1 d D . . . .
O7 O 0.1480(3) 0.4509(3) 0.18474(9) 0.0311(4) Uani 1 1 d D . . . .
C1 C 0.2252(4) 0.3828(3) 0.43606(13) 0.0280(5) Uani 1 1 d . . . . .
H1 H 0.1018 0.4480 0.4301 0.034 Uiso 1 1 calc R U . . .
C2 C 0.3048(4) 0.3443(4) 0.49893(13) 0.0319(6) Uani 1 1 d . . . . .
H2 H 0.2339 0.3818 0.5346 0.038 Uiso 1 1 calc R U . . .
C3 C 0.4898(4) 0.2501(3) 0.50896(12) 0.0293(5) Uani 1 1 d . . . . .
H3 H 0.5463 0.2244 0.5511 0.035 Uiso 1 1 calc R U . . .
C4 C 0.5888(4) 0.1950(3) 0.45442(11) 0.0236(5) Uani 1 1 d . . . . .
C5 C 0.4967(4) 0.2346(3) 0.39249(12) 0.0239(5) Uani 1 1 d . . . . .
H5 H 0.5604 0.1938 0.3560 0.029 Uiso 1 1 calc R U . . .
C7 C 0.9014(4) 0.0507(3) 0.50942(13) 0.0301(5) Uani 1 1 d . . . . .
N1 N 0.3207(3) 0.3289(3) 0.38339(9) 0.0225(4) Uani 1 1 d . . . . .
N2 N 0.7797(3) 0.1011(3) 0.45599(11) 0.0296(5) Uani 1 1 d . . . . .
H4 H 0.8237 0.0728 0.4187 0.036 Uiso 1 1 calc R U . . .
S1 S 0.27156(8) 0.02143(7) 0.21407(3) 0.01865(13) Uani 1 1 d . . . . .
H7A H 0.026(4) 0.488(5) 0.1808(19) 0.069(12) Uiso 1 1 d D . . . .
H6A H 0.353(3) 0.692(5) 0.3198(16) 0.057(11) Uiso 1 1 d D . . . .
H7B H 0.163(7) 0.356(4) 0.166(2) 0.098(18) Uiso 1 1 d D . . . .
H6B H 0.189(6) 0.711(6) 0.2730(14) 0.094(17) Uiso 1 1 d D . . . .

loop_
_atom_site_aniso_label
_atom_site_aniso_U_11
_atom_site_aniso_U_22
_atom_site_aniso_U_33
_atom_site_aniso_U_23
_atom_site_aniso_U_13
_atom_site_aniso_U_12
Zn1 0.01670(14) 0.02124(16) 0.02126(15) 0.00226(10) -0.00102(10) 0.00107(9)
O1 0.0423(12) 0.0736(16) 0.0281(11) -0.0010(10) -0.0089(9) 0.0238(11)
O2 0.0233(8) 0.0203(8) 0.0266(9) -0.0040(7) 0.0035(7) -0.0019(6)
O3 0.0178(7) 0.0262(9) 0.0399(10) -0.0106(7) 0.0015(7) -0.0037(6)
O4 0.0167(7) 0.0306(9) 0.0309(9) 0.0035(7) 0.0009(7) 0.0038(7)
O5 0.0356(9) 0.0303(10) 0.0255(9) 0.0058(7) 0.0055(8) 0.0018(7)
O6 0.0241(8) 0.0269(10) 0.0389(11) 0.0011(8) 0.0042(8) 0.0000(7)
O7 0.0263(9) 0.0369(11) 0.0293(10) 0.0057(8) -0.0029(7) 0.0001(8)
C1 0.0254(11) 0.0304(13) 0.0282(13) -0.0002(10) 0.0026(10) 0.0053(10)
C2 0.0361(13) 0.0352(14) 0.0249(13) -0.0017(11) 0.0060(10) 0.0036(11)
C3 0.0344(12) 0.0331(14) 0.0195(11) 0.0017(10) -0.0038(10) 0.0022(11)
C4 0.0223(10) 0.0236(12) 0.0243(11) 0.0041(9) -0.0028(9) 0.0008(9)
C5 0.0224(10) 0.0269(12) 0.0224(11) 0.0024(9) 0.0008(9) 0.0033(9)
C7 0.0272(12) 0.0318(13) 0.0299(13) 0.0048(10) -0.0079(10) 0.0036(10)
N1 0.0204(9) 0.0239(10) 0.0229(10) 0.0014(8) -0.0009(7) 0.0024(8)
N2 0.0256(10) 0.0391(13) 0.0233(10) 0.0041(9) -0.0039(8) 0.0081(9)
S1 0.0141(2) 0.0196(3) 0.0222(3) -0.0010(2) 0.0007(2) -0.00070(19)

loop_
_atom_type_symbol
_atom_type_description
_atom_type_scat_dispersion_real
_atom_type_scat_dispersion_imag
_atom_type_scat_source
C C 0.0033 0.0016 'International Tables Vol C Tables 4.2.6.8 and 6.1.1.4'
H H 0.0000 0.0000 'International Tables Vol C Tables 4.2.6.8 and 6.1.1.4'
N N 0.0061 0.0033 'International Tables Vol C Tables 4.2.6.8 and 6.1.1.4'
O O 0.0106 0.0060 'International Tables Vol C Tables 4.2.6.8 and 6.1.1.4'
S S 0.1246 0.1234 'International Tables Vol C Tables 4.2.6.8 and 6.1.1.4'
Zn Zn 0.2839 1.4301 'International Tables Vol C Tables 4.2.6.8 and 6.1.1.4'

loop_
_geom_angle_atom_site_label_1
_geom_angle_atom_site_label_2
_geom_angle_atom_site_label_3
_geom_angle
_geom_angle_site_symmetry_1
_geom_angle_site_symmetry_3
N1 Zn1 O6 93.25(8) . .
N1 Zn1 O3 94.35(7) . 2
O6 Zn1 O3 89.32(7) . 2
N1 Zn1 O4 92.71(7) . 2_655
O6 Zn1 O4 88.59(7) . 2_655
O3 Zn1 O4 172.75(7) 2 2_655
N1 Zn1 O2 86.17(7) . .
O6 Zn1 O2 176.45(7) . .
O3 Zn1 O2 87.24(6) 2 .
O4 Zn1 O2 94.93(6) 2_655 .
N1 Zn1 O7 173.49(8) . .
O6 Zn1 O7 91.81(8) . .
O3 Zn1 O7 89.82(7) 2 .
O4 Zn1 O7 83.31(7) 2_655 .
O2 Zn1 O7 89.03(7) . .
S1 O2 Zn1 134.31(10) . .
S1 O3 Zn1 130.44(10) . 2_545
S1 O4 Zn1 135.31(11) . 2_645
Zn1 O6 H6A 108(3) . .
Zn1 O6 H6B 104(3) . .
H6A O6 H6B 108(3) . .
Zn1 O7 H7A 107(3) . .
Zn1 O7 H7B 106(3) . .
H7A O7 H7B 113(3) . .
N1 C1 C2 121.8(2) . .
N1 C1 H1 119.1 . .
C2 C1 H1 119.1 . .
C1 C2 C3 120.1(2) . .
C1 C2 H2 120.0 . .
C3 C2 H2 120.0 . .
C2 C3 C4 118.0(2) . .
C2 C3 H3 121.0 . .
C4 C3 H3 121.0 . .
C3 C4 C5 118.9(2) . .
C3 C4 N2 125.3(2) . .
C5 C4 N2 115.9(2) . .
N1 C5 C4 122.6(2) . .
N1 C5 H5 118.7 . .
C4 C5 H5 118.7 . .
O1 C7 N2 126.5(2) . .
O1 C7 C7 121.9(3) . 3_756
N2 C7 C7 111.6(3) . 3_756
C5 N1 C1 118.6(2) . .
C5 N1 Zn1 117.41(16) . .
C1 N1 Zn1 123.78(16) . .
C7 N2 C4 127.3(2) . .
C7 N2 H4 116.3 . .
C4 N2 H4 116.3 . .
O5 S1 O4 111.24(10) . .
O5 S1 O2 110.18(11) . .
O4 S1 O2 108.89(10) . .
O5 S1 O3 111.62(11) . .
O4 S1 O3 106.69(10) . .
O2 S1 O3 108.09(10) . .

loop_
_geom_bond_atom_site_label_1
_geom_bond_atom_site_label_2
_geom_bond_distance
_geom_bond_site_symmetry_2
Zn1 N1 2.0955(19) .
Zn1 O6 2.0964(19) .
Zn1 O3 2.1029(16) 2
Zn1 O4 2.1067(16) 2_655
Zn1 O2 2.1203(16) .
Zn1 O7 2.1511(18) .
O1 C7 1.207(3) .
O2 S1 1.4817(17) .
O3 S1 1.4833(17) .
O3 Zn1 2.1029(16) 2_545
O4 S1 1.4768(16) .
O4 Zn1 2.1068(16) 2_645
O5 S1 1.4568(18) .
O6 H6A 0.838(18) .
O6 H6B 0.850(18) .
O7 H7A 0.823(18) .
O7 H7B 0.842(18) .
C1 N1 1.340(3) .
C1 C2 1.380(4) .
C1 H1 0.9300 .
C2 C3 1.382(4) .
C2 H2 0.9300 .
C3 C4 1.386(3) .
C3 H3 0.9300 .
C4 C5 1.390(3) .
C4 N2 1.408(3) .
C5 N1 1.333(3) .
C5 H5 0.9300 .
C7 N2 1.348(3) .
C7 C7 1.546(5) 3_756
N2 H4 0.8600 .

loop_
_geom_hbond_atom_site_label_D
_geom_hbond_atom_site_label_H
_geom_hbond_atom_site_label_A
_geom_hbond_distance_DH
_geom_hbond_distance_HA
_geom_hbond_distance_DA
_geom_hbond_angle_DHA
_geom_hbond_site_symmetry_A
O6 H6B O4 0.850(18) 2.52(4) 2.939(3) 111(3) 1_565
O6 H6B O3 0.850(18) 2.14(2) 2.965(3) 164(5) 1_565
O7 H7B O5 0.842(18) 2.06(2) 2.825(3) 151(4) .
O6 H6A O5 0.838(18) 2.17(2) 2.926(3) 151(3) 2_655
O7 H7A O2 0.823(18) 2.17(3) 2.861(3) 142(3) 2
N2 H4 O7 0.86 2.34 3.172(3) 163.5 2_645
